data_7121312
loop_
_publ_author_name
'Terada, Misaki'
'Nishii, Yuji'
'Miura, Masahiro'

_publ_section_title
;
 Synthesis, crystal structure and reactivity of \h<sup>2</sup>-thiophyne
 Ni complexes.
;
_journal_issue 23
_journal_name_full 'Chemical communications (Cambridge, England)'
_journal_page_first 2918
_journal_page_last 2921
_journal_paper_doi 10.1039/c8cc00705e
_journal_volume 54
_journal_year 2018
_chemical_formula_moiety 'C37 H59 I Ni P2 S'
_chemical_formula_sum 'C37 H59 I Ni P2 S'
_chemical_formula_weight 783.49
_space_group_crystal_system triclinic
_space_group_IT_number 2
_space_group_name_Hall '-P 1'
_space_group_name_H-M_alt 'P -1'
_symmetry_space_group_name_Hall '-P 1'
_symmetry_space_group_name_H-M 'P -1'
_atom_sites_solution_hydrogens geom
_atom_sites_solution_primary direct
_atom_sites_solution_secondary difmap
_audit_block_doi 10.5517/ccdc.csd.cc1nb1pq
_audit_update_record
;
2017-01-23 deposited with the CCDC.
2018-02-21 downloaded from the CCDC.
;
_cell_angle_alpha 96.001(14)
_cell_angle_beta 91.24(3)
_cell_angle_gamma 101.865(19)
_cell_formula_units_Z 2
_cell_length_a 8.481(11)
_cell_length_b 11.052(15)
_cell_length_c 21.03(3)
_cell_measurement_reflns_used 5026
_cell_measurement_temperature 173(2)
_cell_measurement_theta_max 27.50
_cell_measurement_theta_min 3.20
_cell_volume 1917(5)
_computing_cell_refinement 'CrystalClear-SM Expert 2.0 r15'
_computing_data_collection 'CrystalClear-SM Expert 2.0 r15 (Rigaku, 2011)'
_computing_data_reduction 'CrystalClear-SM Expert 2.0 r15'
_computing_molecular_graphics 'CrystalStructure 4.2.1'
_computing_publication_material 'CrystalStructure 4.2.1 (Rigaku, 2016)'
_computing_structure_refinement 'SHELXL Version 2014/7 (Sheldrick, 2008)'
_computing_structure_solution 'SHELXS (Sheldrick, 2008)'
_diffrn_ambient_temperature 173(2)
_diffrn_detector_area_resol_mean 13.653
_diffrn_measured_fraction_theta_full 0.983
_diffrn_measured_fraction_theta_max 0.958
_diffrn_measurement_device_type 'Rigaku XtaLAB mini'
_diffrn_measurement_method \w
_diffrn_radiation_type 'Mo K\a'
_diffrn_radiation_wavelength 0.71075
_diffrn_reflns_av_R_equivalents 0.0326
_diffrn_reflns_Laue_measured_fraction_full 0.983
_diffrn_reflns_Laue_measured_fraction_max 0.958
_diffrn_reflns_limit_h_max 10
_diffrn_reflns_limit_h_min -10
_diffrn_reflns_limit_k_max 11
_diffrn_reflns_limit_k_min -14
_diffrn_reflns_limit_l_max 27
_diffrn_reflns_limit_l_min -26
_diffrn_reflns_number 10935
_diffrn_reflns_point_group_measured_fraction_full 0.983
_diffrn_reflns_point_group_measured_fraction_max 0.958
_diffrn_reflns_theta_full 25.242
_diffrn_reflns_theta_max 27.488
_diffrn_reflns_theta_min 3.068
_diffrn_standards_number 0
_exptl_absorpt_coefficient_mu 1.473
_exptl_absorpt_correction_T_max 0.814
_exptl_absorpt_correction_T_min 0.729
_exptl_absorpt_correction_type numerical
_exptl_absorpt_process_details 'NUMABS (Rigaku, 1999)'
_exptl_crystal_colour red
_exptl_crystal_density_diffrn 1.358
_exptl_crystal_density_method 'not measured'
_exptl_crystal_description block
_exptl_crystal_F_000 816.00
_exptl_crystal_size_max 0.200
_exptl_crystal_size_mid 0.200
_exptl_crystal_size_min 0.140
_refine_diff_density_max 1.21
_refine_diff_density_min -1.53
_refine_ls_extinction_method none
_refine_ls_goodness_of_fit_ref 1.087
_refine_ls_hydrogen_treatment constr
_refine_ls_number_parameters 379
_refine_ls_number_reflns 8427
_refine_ls_number_restraints 0
_refine_ls_R_factor_all 0.0775
_refine_ls_R_factor_gt 0.0549
_refine_ls_shift/su_max 0.001
_refine_ls_structure_factor_coef Fsqd
_refine_ls_weighting_details 'w = 1/[\s^2^(Fo^2^)+(0.0374P)^2^+2.6090P] where P=(Fo^2^+2Fc^2^)/3'
_refine_ls_weighting_scheme calc
_refine_ls_wR_factor_gt 0.1183
_refine_ls_wR_factor_ref 0.1380
_reflns_Friedel_coverage 0.000
_reflns_number_gt 6408
_reflns_number_total 8427
_reflns_threshold_expression F^2^>2.0\s(F^2^)
_cod_data_source_file c8cc00705e2.cif
_cod_data_source_block 175-01
_cod_depositor_comments 'Adding full bibliography for 7121308--7121314.cif.'
_cod_database_code 7121312

loop_
_space_group_symop_id
_space_group_symop_operation_xyz
1 +X,+Y,+Z
2 -X,-Y,-Z

loop_
_atom_site_label
_atom_site_type_symbol
_atom_site_fract_x
_atom_site_fract_y
_atom_site_fract_z
_atom_site_U_iso_or_equiv
_atom_site_adp_type
_atom_site_occupancy
_atom_site_site_symmetry_order
_atom_site_calc_flag
_atom_site_refinement_flags_posn
_atom_site_refinement_flags_adp
I1 I 1.19824(4) 0.16427(3) 0.18569(2) 0.03601(12) Uani 1 1 d . .
Ni6 Ni 0.96631(7) 0.11164(6) 0.25966(3) 0.02725(16) Uani 1 1 d . .
S36 S 1.17255(17) 0.01435(17) 0.36576(7) 0.0485(4) Uani 1 1 d . .
P2 P 0.78243(15) 0.08789(12) 0.17901(6) 0.0280(3) Uani 1 1 d . .
P4 P 0.77086(15) 0.05212(12) 0.32252(6) 0.0284(3) Uani 1 1 d . .
C3 C 1.2053(8) 0.3733(6) 0.3450(3) 0.065(2) Uani 1 1 d . .
H3A H 1.2761 0.4369 0.3746 0.078 Uiso 1 1 calc R U
H3B H 1.2419 0.3795 0.3013 0.078 Uiso 1 1 calc R U
H3C H 1.0946 0.3864 0.3469 0.078 Uiso 1 1 calc R U
C7 C 0.2463(8) -0.2176(7) 0.1492(4) 0.070(2) Uani 1 1 d . .
H7 H 0.2436 -0.1405 0.1334 0.084 Uiso 1 1 calc R U
C8 C 0.5741(6) 0.0452(5) 0.2791(2) 0.0332(11) Uani 1 1 d . .
H8A H 0.4891 -0.0168 0.2963 0.040 Uiso 1 1 calc R U
H8B H 0.5439 0.1273 0.2863 0.040 Uiso 1 1 calc R U
C9 C 0.7623(6) -0.1064(5) 0.3457(2) 0.0303(11) Uani 1 1 d . .
H9 H 0.8507 -0.0982 0.3792 0.036 Uiso 1 1 calc R U
C10 C 0.8601(6) 0.1263(5) 0.4563(2) 0.0353(12) Uani 1 1 d . .
H10A H 0.8322 0.0379 0.4642 0.042 Uiso 1 1 calc R U
H10B H 0.9745 0.1452 0.4448 0.042 Uiso 1 1 calc R U
C11 C 0.7530(6) 0.1468(5) 0.3999(2) 0.0346(11) Uani 1 1 d . .
H11 H 0.6387 0.1219 0.4123 0.041 Uiso 1 1 calc R U
C12 C 0.5847(6) 0.0095(5) 0.2070(2) 0.0307(11) Uani 1 1 d . .
H12A H 0.4963 0.0343 0.1834 0.037 Uiso 1 1 calc R U
H12B H 0.5720 -0.0819 0.1981 0.037 Uiso 1 1 calc R U
C13 C 0.7363(6) 0.2307(5) 0.1491(2) 0.0325(11) Uani 1 1 d . .
H13 H 0.6359 0.2017 0.1212 0.039 Uiso 1 1 calc R U
C14 C 0.6936(7) 0.3235(5) 0.2038(2) 0.0388(12) Uani 1 1 d . .
H14A H 0.6083 0.2792 0.2294 0.047 Uiso 1 1 calc R U
H14B H 0.7900 0.3583 0.2324 0.047 Uiso 1 1 calc R U
C15 C 0.7988(6) -0.1993(5) 0.2897(2) 0.0340(11) Uani 1 1 d . .
H15A H 0.7118 -0.2134 0.2559 0.041 Uiso 1 1 calc R U
H15B H 0.9014 -0.1631 0.2708 0.041 Uiso 1 1 calc R U
C16 C 0.2222(8) -0.2297(8) 0.2120(5) 0.076(3) Uani 1 1 d . .
H16 H 0.2037 -0.1613 0.2401 0.092 Uiso 1 1 calc R U
C17 C 0.8538(6) -0.1338(5) 0.1175(2) 0.0352(12) Uani 1 1 d . .
H17A H 0.7633 -0.1847 0.1380 0.042 Uiso 1 1 calc R U
H17B H 0.9494 -0.1162 0.1475 0.042 Uiso 1 1 calc R U
C18 C 1.1236(6) 0.1380(5) 0.3310(2) 0.0373(12) Uani 1 1 d . .
C19 C 0.8111(7) -0.3242(5) 0.3135(2) 0.0392(13) Uani 1 1 d . .
H19A H 0.9029 -0.3114 0.3451 0.047 Uiso 1 1 calc R U
H19B H 0.8302 -0.3831 0.2771 0.047 Uiso 1 1 calc R U
C20 C 0.8910(7) -0.2073(5) 0.0551(2) 0.0384(12) Uani 1 1 d . .
H20A H 0.9870 -0.1591 0.0364 0.046 Uiso 1 1 calc R U
H20B H 0.9160 -0.2872 0.0648 0.046 Uiso 1 1 calc R U
C21 C 0.7817(7) 0.2856(5) 0.3909(3) 0.0401(13) Uani 1 1 d . .
H21A H 0.7024 0.2980 0.3582 0.048 Uiso 1 1 calc R U
H21B H 0.8908 0.3120 0.3747 0.048 Uiso 1 1 calc R U
C22 C 0.6042(7) -0.1642(5) 0.3765(3) 0.0436(14) Uani 1 1 d . .
H22A H 0.5837 -0.1063 0.4131 0.052 Uiso 1 1 calc R U
H22B H 0.5129 -0.1763 0.3447 0.052 Uiso 1 1 calc R U
C23 C 0.8387(7) 0.2089(5) 0.5176(2) 0.0435(14) Uani 1 1 d . .
H23A H 0.7260 0.1864 0.5307 0.052 Uiso 1 1 calc R U
H23B H 0.9105 0.1944 0.5525 0.052 Uiso 1 1 calc R U
C24 C 0.2504(11) -0.4416(9) 0.1937(7) 0.103(4) Uani 1 1 d . .
H24 H 0.2500 -0.5198 0.2087 0.124 Uiso 1 1 calc R U
C25 C 0.6669(6) -0.0353(5) 0.0543(2) 0.0379(12) Uani 1 1 d . .
H25A H 0.6449 0.0452 0.0441 0.045 Uiso 1 1 calc R U
H25B H 0.5693 -0.0816 0.0728 0.045 Uiso 1 1 calc R U
C26 C 0.8093(6) -0.0112(5) 0.1039(2) 0.0314(11) Uani 1 1 d . .
H26 H 0.9041 0.0362 0.0831 0.038 Uiso 1 1 calc R U
C27 C 0.2740(9) -0.3127(10) 0.1091(4) 0.087(3) Uani 1 1 d . .
H27 H 0.2918 -0.3019 0.0654 0.104 Uiso 1 1 calc R U
C28 C 0.6134(8) -0.2899(5) 0.4000(3) 0.0496(15) Uani 1 1 d . .
H28A H 0.6983 -0.2771 0.4345 0.060 Uiso 1 1 calc R U
H28B H 0.5092 -0.3264 0.4176 0.060 Uiso 1 1 calc R U
C29 C 0.7579(8) 0.4963(6) 0.1321(3) 0.0545(16) Uani 1 1 d . .
H29A H 0.8563 0.5386 0.1581 0.065 Uiso 1 1 calc R U
H29B H 0.7129 0.5605 0.1127 0.065 Uiso 1 1 calc R U
C30 C 0.6346(7) 0.4290(5) 0.1751(3) 0.0470(14) Uani 1 1 d . .
H30A H 0.5325 0.3943 0.1499 0.056 Uiso 1 1 calc R U
H30B H 0.6124 0.4893 0.2102 0.056 Uiso 1 1 calc R U
C31 C 1.3073(7) 0.1089(9) 0.4231(3) 0.067(2) Uani 1 1 d . .
H31 H 1.3661 0.0796 0.4551 0.081 Uiso 1 1 calc R U
C32 C 1.3164(7) 0.2329(9) 0.4154(3) 0.069(2) Uani 1 1 d . .
H32 H 1.3840 0.3003 0.4411 0.083 Uiso 1 1 calc R U
C33 C 0.2769(10) -0.4254(10) 0.1303(7) 0.109(4) Uani 1 1 d . .
H33 H 0.2970 -0.4921 0.1014 0.130 Uiso 1 1 calc R U
C34 C 0.8022(8) 0.4036(6) 0.0785(3) 0.0521(16) Uani 1 1 d . .
H34A H 0.7065 0.3684 0.0496 0.063 Uiso 1 1 calc R U
H34B H 0.8879 0.4478 0.0531 0.063 Uiso 1 1 calc R U
C35 C 0.2247(9) -0.3427(12) 0.2350(5) 0.093(3) Uani 1 1 d . .
H35 H 0.2087 -0.3518 0.2789 0.111 Uiso 1 1 calc R U
C38 C 0.7027(7) -0.1106(6) -0.0078(3) 0.0463(15) Uani 1 1 d . .
H38A H 0.6064 -0.1293 -0.0374 0.056 Uiso 1 1 calc R U
H38B H 0.7924 -0.0603 -0.0290 0.056 Uiso 1 1 calc R U
C39 C 0.7483(7) -0.2329(5) 0.0064(3) 0.0443(14) Uani 1 1 d . .
H39A H 0.6547 -0.2871 0.0235 0.053 Uiso 1 1 calc R U
H39B H 0.7769 -0.2771 -0.0337 0.053 Uiso 1 1 calc R U
C40 C 0.6516(8) -0.3788(5) 0.3450(3) 0.0497(15) Uani 1 1 d . .
H40A H 0.5618 -0.3969 0.3123 0.060 Uiso 1 1 calc R U
H40B H 0.6608 -0.4581 0.3612 0.060 Uiso 1 1 calc R U
C41 C 0.8610(7) 0.2981(5) 0.1073(3) 0.0460(14) Uani 1 1 d . .
H41A H 0.8847 0.2381 0.0723 0.055 Uiso 1 1 calc R U
H41B H 0.9621 0.3328 0.1332 0.055 Uiso 1 1 calc R U
C42 C 0.8784(8) 0.3458(6) 0.5070(3) 0.0520(16) Uani 1 1 d . .
H42A H 0.9922 0.3695 0.4953 0.062 Uiso 1 1 calc R U
H42B H 0.8641 0.3976 0.5469 0.062 Uiso 1 1 calc R U
C43 C 0.7669(8) 0.3685(5) 0.4533(3) 0.0511(15) Uani 1 1 d . .
H43A H 0.7950 0.4570 0.4456 0.061 Uiso 1 1 calc R U
H43B H 0.6539 0.3504 0.4665 0.061 Uiso 1 1 calc R U
C44 C 1.2104(7) 0.2470(7) 0.3634(3) 0.0519(16) Uani 1 1 d . .

loop_
_atom_site_aniso_label
_atom_site_aniso_U_11
_atom_site_aniso_U_22
_atom_site_aniso_U_33
_atom_site_aniso_U_23
_atom_site_aniso_U_13
_atom_site_aniso_U_12
I1 0.03050(19) 0.0451(2) 0.0340(2) 0.00781(16) 0.00673(15) 0.00931(15)
Ni6 0.0239(3) 0.0326(4) 0.0255(3) 0.0026(3) 0.0009(3) 0.0068(3)
S36 0.0342(7) 0.0807(12) 0.0368(7) 0.0183(8) 0.0047(6) 0.0198(7)
P2 0.0284(6) 0.0304(7) 0.0268(6) 0.0022(5) 0.0007(5) 0.0104(5)
P4 0.0257(6) 0.0337(7) 0.0254(6) 0.0015(5) 0.0022(5) 0.0066(5)
C3 0.066(4) 0.049(4) 0.065(4) -0.019(3) 0.010(4) -0.012(3)
C7 0.041(4) 0.056(5) 0.108(7) 0.005(5) -0.011(4) 0.005(3)
C8 0.027(3) 0.037(3) 0.034(3) -0.001(2) 0.001(2) 0.004(2)
C9 0.037(3) 0.038(3) 0.019(2) 0.004(2) 0.003(2) 0.015(2)
C10 0.038(3) 0.035(3) 0.032(3) -0.001(2) 0.004(2) 0.008(2)
C11 0.034(3) 0.036(3) 0.035(3) 0.006(2) 0.004(2) 0.008(2)
C12 0.026(2) 0.035(3) 0.032(3) 0.004(2) -0.002(2) 0.009(2)
C13 0.034(3) 0.033(3) 0.034(3) 0.002(2) -0.001(2) 0.014(2)
C14 0.041(3) 0.038(3) 0.037(3) -0.002(2) 0.000(2) 0.011(2)
C15 0.038(3) 0.033(3) 0.030(3) 0.001(2) 0.005(2) 0.009(2)
C16 0.044(4) 0.072(6) 0.106(7) -0.033(5) 0.000(4) 0.016(4)
C17 0.040(3) 0.033(3) 0.033(3) -0.003(2) 0.003(2) 0.011(2)
C18 0.038(3) 0.050(3) 0.019(2) -0.001(2) 0.004(2) 0.002(2)
C19 0.046(3) 0.046(3) 0.026(2) 0.005(2) -0.004(2) 0.012(3)
C20 0.049(3) 0.031(3) 0.039(3) 0.000(2) 0.012(3) 0.016(2)
C21 0.043(3) 0.037(3) 0.040(3) 0.004(2) -0.002(3) 0.009(2)
C22 0.049(3) 0.040(3) 0.043(3) 0.006(3) 0.015(3) 0.011(3)
C23 0.059(4) 0.043(3) 0.028(3) 0.001(2) 0.002(3) 0.009(3)
C24 0.062(6) 0.066(6) 0.188(12) 0.039(8) 0.002(7) 0.014(5)
C25 0.042(3) 0.043(3) 0.031(3) 0.003(2) -0.003(2) 0.018(3)
C26 0.025(2) 0.035(3) 0.034(3) 0.002(2) 0.005(2) 0.008(2)
C27 0.064(5) 0.110(8) 0.083(6) -0.015(6) -0.006(5) 0.021(5)
C28 0.060(4) 0.043(4) 0.046(3) 0.012(3) 0.019(3) 0.006(3)
C29 0.063(4) 0.037(4) 0.069(4) 0.011(3) 0.007(3) 0.019(3)
C30 0.051(4) 0.036(3) 0.059(4) 0.002(3) -0.005(3) 0.021(3)
C31 0.032(3) 0.138(8) 0.032(3) 0.023(4) 0.002(3) 0.010(4)
C32 0.033(3) 0.129(7) 0.032(3) 0.000(4) 0.005(3) -0.010(4)
C33 0.057(5) 0.075(7) 0.181(12) -0.057(8) -0.005(7) 0.021(5)
C34 0.074(4) 0.046(4) 0.044(3) 0.023(3) 0.010(3) 0.020(3)
C35 0.043(4) 0.142(10) 0.088(6) 0.020(7) -0.002(4) 0.004(5)
C38 0.044(3) 0.057(4) 0.036(3) -0.009(3) -0.006(3) 0.016(3)
C39 0.053(4) 0.037(3) 0.043(3) -0.007(3) 0.004(3) 0.013(3)
C40 0.068(4) 0.030(3) 0.053(4) 0.007(3) 0.002(3) 0.012(3)
C41 0.055(4) 0.044(4) 0.047(3) 0.017(3) 0.013(3) 0.022(3)
C42 0.059(4) 0.046(4) 0.046(3) -0.006(3) -0.007(3) 0.005(3)
C43 0.064(4) 0.032(3) 0.056(4) -0.007(3) -0.011(3) 0.015(3)
C44 0.035(3) 0.071(5) 0.041(3) -0.003(3) 0.009(3) -0.006(3)

loop_
_atom_type_symbol
_atom_type_description
_atom_type_scat_dispersion_real
_atom_type_scat_dispersion_imag
_atom_type_scat_source
C C 0.0033 0.0016
;
International Tables for Crystallography
(Vol. C, Tables 4.2.6.8 and 6.1.1.4)
;
H H 0.0000 0.0000
;
International Tables for Crystallography
(Vol. C, Table 6.1.1.4)
;
I I -0.4742 1.8119
;
International Tables for Crystallography
(Vol. C, Tables 4.2.6.8 and 6.1.1.4)
;
Ni Ni 0.3393 1.1124
;
International Tables for Crystallography
(Vol. C, Tables 4.2.6.8 and 6.1.1.4)
;
P P 0.1023 0.0942
;
International Tables for Crystallography
(Vol. C, Tables 4.2.6.8 and 6.1.1.4)
;
S S 0.1246 0.1234
;
International Tables for Crystallography
(Vol. C, Tables 4.2.6.8 and 6.1.1.4)
;

loop_
_geom_angle_atom_site_label_1
_geom_angle_atom_site_label_2
_geom_angle_atom_site_label_3
_geom_angle
C18 Ni6 P4 90.83(18)
C18 Ni6 P2 177.82(17)
P4 Ni6 P2 88.61(12)
C18 Ni6 I1 88.62(18)
P4 Ni6 I1 175.62(5)
P2 Ni6 I1 92.11(11)
C18 S36 C31 94.2(4)
C12 P2 C13 103.0(2)
C12 P2 C26 103.9(2)
C13 P2 C26 103.3(2)
C12 P2 Ni6 108.17(18)
C13 P2 Ni6 118.20(18)
C26 P2 Ni6 118.39(18)
C9 P4 C8 105.7(2)
C9 P4 C11 103.7(2)
C8 P4 C11 103.1(2)
C9 P4 Ni6 113.39(16)
C8 P4 Ni6 108.90(19)
C11 P4 Ni6 120.73(18)
C44 C3 H3A 109.5
C44 C3 H3B 109.5
H3A C3 H3B 109.5
C44 C3 H3C 109.5
H3A C3 H3C 109.5
H3B C3 H3C 109.5
C27 C7 C16 121.0(9)
C27 C7 H7 119.5
C16 C7 H7 119.5
C12 C8 P4 111.0(3)
C12 C8 H8A 109.4
P4 C8 H8A 109.4
C12 C8 H8B 109.4
P4 C8 H8B 109.4
H8A C8 H8B 108.0
C22 C9 C15 109.7(4)
C22 C9 P4 114.8(3)
C15 C9 P4 113.0(3)
C22 C9 H9 106.3
C15 C9 H9 106.3
P4 C9 H9 106.3
C23 C10 C11 111.7(4)
C23 C10 H10A 109.3
C11 C10 H10A 109.3
C23 C10 H10B 109.3
C11 C10 H10B 109.3
H10A C10 H10B 107.9
C21 C11 C10 110.4(4)
C21 C11 P4 110.5(4)
C10 C11 P4 115.4(4)
C21 C11 H11 106.7
C10 C11 H11 106.7
P4 C11 H11 106.7
C8 C12 P2 110.3(3)
C8 C12 H12A 109.6
P2 C12 H12A 109.6
C8 C12 H12B 109.6
P2 C12 H12B 109.6
H12A C12 H12B 108.1
C41 C13 C14 110.5(4)
C41 C13 P2 115.8(4)
C14 C13 P2 112.6(4)
C41 C13 H13 105.7
C14 C13 H13 105.7
P2 C13 H13 105.7
C30 C14 C13 109.8(4)
C30 C14 H14A 109.7
C13 C14 H14A 109.7
C30 C14 H14B 109.7
C13 C14 H14B 109.7
H14A C14 H14B 108.2
C19 C15 C9 110.8(4)
C19 C15 H15A 109.5
C9 C15 H15A 109.5
C19 C15 H15B 109.5
C9 C15 H15B 109.5
H15A C15 H15B 108.1
C7 C16 C35 119.5(8)
C7 C16 H16 120.2
C35 C16 H16 120.2
C26 C17 C20 110.8(4)
C26 C17 H17A 109.5
C20 C17 H17A 109.5
C26 C17 H17B 109.5
C20 C17 H17B 109.5
H17A C17 H17B 108.1
C44 C18 S36 108.3(5)
C44 C18 Ni6 130.2(5)
S36 C18 Ni6 121.5(3)
C15 C19 C40 109.3(4)
C15 C19 H19A 109.8
C40 C19 H19A 109.8
C15 C19 H19B 109.8
C40 C19 H19B 109.8
H19A C19 H19B 108.3
C39 C20 C17 111.2(4)
C39 C20 H20A 109.4
C17 C20 H20A 109.4
C39 C20 H20B 109.4
C17 C20 H20B 109.4
H20A C20 H20B 108.0
C11 C21 C43 112.8(5)
C11 C21 H21A 109.0
C43 C21 H21A 109.0
C11 C21 H21B 109.0
C43 C21 H21B 109.0
H21A C21 H21B 107.8
C28 C22 C9 111.4(4)
C28 C22 H22A 109.3
C9 C22 H22A 109.3
C28 C22 H22B 109.3
C9 C22 H22B 109.3
H22A C22 H22B 108.0
C42 C23 C10 110.8(5)
C42 C23 H23A 109.5
C10 C23 H23A 109.5
C42 C23 H23B 109.5
C10 C23 H23B 109.5
H23A C23 H23B 108.1
C33 C24 C35 119.1(10)
C33 C24 H24 120.5
C35 C24 H24 120.5
C26 C25 C38 111.5(4)
C26 C25 H25A 109.3
C38 C25 H25A 109.3
C26 C25 H25B 109.3
C38 C25 H25B 109.3
H25A C25 H25B 108.0
C17 C26 C25 110.6(4)
C17 C26 P2 112.2(3)
C25 C26 P2 114.7(3)
C17 C26 H26 106.2
C25 C26 H26 106.2
P2 C26 H26 106.2
C7 C27 C33 120.9(9)
C7 C27 H27 119.5
C33 C27 H27 119.5
C40 C28 C22 110.2(5)
C40 C28 H28A 109.6
C22 C28 H28A 109.6
C40 C28 H28B 109.6
C22 C28 H28B 109.6
H28A C28 H28B 108.1
C30 C29 C34 110.7(5)
C30 C29 H29A 109.5
C34 C29 H29A 109.5
C30 C29 H29B 109.5
C34 C29 H29B 109.5
H29A C29 H29B 108.1
C29 C30 C14 112.1(5)
C29 C30 H30A 109.2
C14 C30 H30A 109.2
C29 C30 H30B 109.2
C14 C30 H30B 109.2
H30A C30 H30B 107.9
C32 C31 S36 110.2(5)
C32 C31 H31 124.9
S36 C31 H31 124.9
C31 C32 C44 111.5(6)
C31 C32 H32 124.2
C44 C32 H32 124.2
C24 C33 C27 119.7(9)
C24 C33 H33 120.1
C27 C33 H33 120.1
C41 C34 C29 110.5(5)
C41 C34 H34A 109.6
C29 C34 H34A 109.6
C41 C34 H34B 109.6
C29 C34 H34B 109.6
H34A C34 H34B 108.1
C24 C35 C16 119.8(9)
C24 C35 H35 120.1
C16 C35 H35 120.1
C39 C38 C25 111.1(5)
C39 C38 H38A 109.4
C25 C38 H38A 109.4
C39 C38 H38B 109.4
C25 C38 H38B 109.4
H38A C38 H38B 108.0
C20 C39 C38 110.6(4)
C20 C39 H39A 109.5
C38 C39 H39A 109.5
C20 C39 H39B 109.5
C38 C39 H39B 109.5
H39A C39 H39B 108.1
C28 C40 C19 112.0(5)
C28 C40 H40A 109.2
C19 C40 H40A 109.2
C28 C40 H40B 109.2
C19 C40 H40B 109.2
H40A C40 H40B 107.9
C13 C41 C34 111.6(5)
C13 C41 H41A 109.3
C34 C41 H41A 109.3
C13 C41 H41B 109.3
C34 C41 H41B 109.3
H41A C41 H41B 108.0
C23 C42 C43 109.5(5)
C23 C42 H42A 109.8
C43 C42 H42A 109.8
C23 C42 H42B 109.8
C43 C42 H42B 109.8
H42A C42 H42B 108.2
C42 C43 C21 111.1(5)
C42 C43 H43A 109.4
C21 C43 H43A 109.4
C42 C43 H43B 109.4
C21 C43 H43B 109.4
H43A C43 H43B 108.0
C18 C44 C32 115.7(7)
C18 C44 C3 123.6(6)
C32 C44 C3 120.6(6)

loop_
_geom_bond_atom_site_label_1
_geom_bond_atom_site_label_2
_geom_bond_distance
I1 Ni6 2.545(3)
Ni6 C18 1.944(5)
Ni6 P4 2.181(2)
Ni6 P2 2.236(3)
S36 C18 1.733(6)
S36 C31 1.743(7)
P2 C12 1.861(5)
P2 C13 1.869(5)
P2 C26 1.872(5)
P4 C9 1.855(6)
P4 C8 1.869(5)
P4 C11 1.868(5)
C3 C44 1.497(10)
C3 H3A 0.9800
C3 H3B 0.9800
C3 H3C 0.9800
C7 C27 1.340(11)
C7 C16 1.358(11)
C7 H7 0.9500
C8 C12 1.536(7)
C8 H8A 0.9900
C8 H8B 0.9900
C9 C22 1.549(7)
C9 C15 1.560(6)
C9 H9 1.0000
C10 C23 1.537(7)
C10 C11 1.541(7)
C10 H10A 0.9900
C10 H10B 0.9900
C11 C21 1.536(7)
C11 H11 1.0000
C12 H12A 0.9900
C12 H12B 0.9900
C13 C41 1.516(7)
C13 C14 1.558(7)
C13 H13 1.0000
C14 C30 1.531(7)
C14 H14A 0.9900
C14 H14B 0.9900
C15 C19 1.539(7)
C15 H15A 0.9900
C15 H15B 0.9900
C16 C35 1.389(12)
C16 H16 0.9500
C17 C26 1.532(7)
C17 C20 1.544(7)
C17 H17A 0.9900
C17 H17B 0.9900
C18 C44 1.378(8)
C19 C40 1.555(8)
C19 H19A 0.9900
C19 H19B 0.9900
C20 C39 1.528(8)
C20 H20A 0.9900
C20 H20B 0.9900
C21 C43 1.542(7)
C21 H21A 0.9900
C21 H21B 0.9900
C22 C28 1.538(8)
C22 H22A 0.9900
C22 H22B 0.9900
C23 C42 1.522(8)
C23 H23A 0.9900
C23 H23B 0.9900
C24 C33 1.382(14)
C24 C35 1.380(13)
C24 H24 0.9500
C25 C26 1.540(7)
C25 C38 1.544(7)
C25 H25A 0.9900
C25 H25B 0.9900
C26 H26 1.0000
C27 C33 1.370(14)
C27 H27 0.9500
C28 C40 1.522(8)
C28 H28A 0.9900
C28 H28B 0.9900
C29 C30 1.525(8)
C29 C34 1.549(8)
C29 H29A 0.9900
C29 H29B 0.9900
C30 H30A 0.9900
C30 H30B 0.9900
C31 C32 1.383(11)
C31 H31 0.9500
C32 C44 1.441(9)
C32 H32 0.9500
C33 H33 0.9500
C34 C41 1.532(8)
C34 H34A 0.9900
C34 H34B 0.9900
C35 H35 0.9500
C38 C39 1.536(8)
C38 H38A 0.9900
C38 H38B 0.9900
C39 H39A 0.9900
C39 H39B 0.9900
C40 H40A 0.9900
C40 H40B 0.9900
C41 H41A 0.9900
C41 H41B 0.9900
C42 C43 1.530(8)
C42 H42A 0.9900
C42 H42B 0.9900
C43 H43A 0.9900
C43 H43B 0.9900

loop_
_geom_torsion_atom_site_label_1
_geom_torsion_atom_site_label_2
_geom_torsion_atom_site_label_3
_geom_torsion_atom_site_label_4
_geom_torsion
C9 P4 C8 C12 -90.3(4)
C11 P4 C8 C12 161.2(4)
Ni6 P4 C8 C12 31.9(4)
C8 P4 C9 C22 -46.9(4)
C11 P4 C9 C22 61.1(4)
Ni6 P4 C9 C22 -166.2(3)
C8 P4 C9 C15 79.8(4)
C11 P4 C9 C15 -172.1(4)
Ni6 P4 C9 C15 -39.4(4)
C23 C10 C11 C21 53.2(6)
C23 C10 C11 P4 179.4(4)
C9 P4 C11 C21 172.1(4)
C8 P4 C11 C21 -77.9(4)
Ni6 P4 C11 C21 43.8(4)
C9 P4 C11 C10 46.0(4)
C8 P4 C11 C10 156.1(4)
Ni6 P4 C11 C10 -82.3(4)
P4 C8 C12 P2 -39.6(4)
C13 P2 C12 C8 -94.9(4)
C26 P2 C12 C8 157.6(3)
Ni6 P2 C12 C8 31.0(4)
C12 P2 C13 C41 -164.6(4)
C26 P2 C13 C41 -56.7(4)
Ni6 P2 C13 C41 76.3(4)
C12 P2 C13 C14 66.9(4)
C26 P2 C13 C14 174.9(4)
Ni6 P2 C13 C14 -52.2(4)
C41 C13 C14 C30 56.7(6)
P2 C13 C14 C30 -172.2(4)
C22 C9 C15 C19 -57.6(6)
P4 C9 C15 C19 172.9(3)
C27 C7 C16 C35 -0.6(11)
C31 S36 C18 C44 0.2(4)
C31 S36 C18 Ni6 -178.6(3)
C9 C15 C19 C40 57.4(6)
C26 C17 C20 C39 -57.3(6)
C10 C11 C21 C43 -51.7(6)
P4 C11 C21 C43 179.5(4)
C15 C9 C22 C28 56.9(6)
P4 C9 C22 C28 -174.7(4)
C11 C10 C23 C42 -58.2(6)
C20 C17 C26 C25 55.9(6)
C20 C17 C26 P2 -174.6(4)
C38 C25 C26 C17 -55.3(6)
C38 C25 C26 P2 176.5(4)
C12 P2 C26 C17 -74.5(4)
C13 P2 C26 C17 178.3(3)
Ni6 P2 C26 C17 45.4(4)
C12 P2 C26 C25 52.9(4)
C13 P2 C26 C25 -54.3(4)
Ni6 P2 C26 C25 172.8(3)
C16 C7 C27 C33 0.7(12)
C9 C22 C28 C40 -56.7(7)
C34 C29 C30 C14 56.1(7)
C13 C14 C30 C29 -56.4(6)
C18 S36 C31 C32 -0.7(5)
S36 C31 C32 C44 1.1(7)
C35 C24 C33 C27 -1.3(14)
C7 C27 C33 C24 0.2(14)
C30 C29 C34 C41 -55.2(7)
C33 C24 C35 C16 1.4(13)
C7 C16 C35 C24 -0.5(12)
C26 C25 C38 C39 55.4(6)
C17 C20 C39 C38 57.0(6)
C25 C38 C39 C20 -55.9(6)
C22 C28 C40 C19 57.0(7)
C15 C19 C40 C28 -57.6(6)
C14 C13 C41 C34 -57.7(6)
P2 C13 C41 C34 172.8(4)
C29 C34 C41 C13 56.8(7)
C10 C23 C42 C43 59.5(7)
C23 C42 C43 C21 -57.4(7)
C11 C21 C43 C42 54.6(7)
S36 C18 C44 C32 0.5(6)
Ni6 C18 C44 C32 179.1(4)
S36 C18 C44 C3 177.0(5)
Ni6 C18 C44 C3 -4.4(8)
C31 C32 C44 C18 -1.0(8)
C31 C32 C44 C3 -177.7(5)
